data_7011800
loop_
_publ_author_name
'Kim, Yong-Joo'
'Joo, Young-Seon'
'Han, Jin-Taek'
'Han, Won Seok'
'Lee, Soon W.'

_publ_section_title
;
 Synthesis, structures and properties of bis(carbodiimido) complexes of
 Ni(ii), Pd(ii) and Pt(ii)
;
_journal_issue 18
_journal_name_full 'Journal of the Chemical Society, Dalton Transactions'
_journal_page_first 3611
_journal_paper_doi 10.1039/b204179k
_journal_year 2002
_chemical_formula_sum 'C30 H48 N4 Ni P2'
_chemical_formula_weight 585.37
_chemical_name_systematic
; 
? 
;
_space_group_IT_number 61
_symmetry_cell_setting orthorhombic
_symmetry_space_group_name_Hall '-P 2ac 2ab'
_symmetry_space_group_name_H-M 'P b c a'
_atom_sites_solution_hydrogens geom
_atom_sites_solution_primary direct
_atom_sites_solution_secondary difmap
_audit_creation_method SHELXL-97
_cell_angle_alpha 90.00
_cell_angle_beta 90.00
_cell_angle_gamma 90.00
_cell_formula_units_Z 4
_cell_length_a 9.3848(18)
_cell_length_b 14.465(2)
_cell_length_c 24.050(3)
_cell_measurement_reflns_used 20
_cell_measurement_temperature 296(2)
_cell_measurement_theta_max 12.49
_cell_measurement_theta_min 6.19
_cell_volume 3264.8(9)
_computing_cell_refinement 'Siemens XSCANS'
_computing_data_collection 'Siemens XSCANS'
_computing_data_reduction 'Siemens SHELXTL'
_computing_molecular_graphics 'Siemens SHELXTL'
_computing_publication_material 'Siemens SHELXTL'
_computing_structure_refinement 'Siemens SHELXTL'
_computing_structure_solution 'Siemens SHELXTL'
_diffrn_ambient_temperature 296(2)
_diffrn_measured_fraction_theta_full 0.997
_diffrn_measured_fraction_theta_max 0.997
_diffrn_measurement_device 'Siemens P4'
_diffrn_measurement_method '\w scans'
_diffrn_radiation_monochromator graphite
_diffrn_radiation_source 'sealed tube'
_diffrn_radiation_type MoK\a
_diffrn_radiation_wavelength 0.71073
_diffrn_reflns_av_R_equivalents 0.0000
_diffrn_reflns_av_sigmaI/netI 0.0799
_diffrn_reflns_limit_h_max 11
_diffrn_reflns_limit_h_min 0
_diffrn_reflns_limit_k_max 0
_diffrn_reflns_limit_k_min -17
_diffrn_reflns_limit_l_max 28
_diffrn_reflns_limit_l_min 0
_diffrn_reflns_number 2862
_diffrn_reflns_theta_full 25.00
_diffrn_reflns_theta_max 25.00
_diffrn_reflns_theta_min 2.72
_diffrn_standards_interval_count 97
_diffrn_standards_number 3
_exptl_absorpt_coefficient_mu 0.716
_exptl_absorpt_correction_T_max 0.8720
_exptl_absorpt_correction_T_min 0.5781
_exptl_absorpt_correction_type empirical
_exptl_crystal_colour 'RED               '
_exptl_crystal_density_diffrn 1.191
_exptl_crystal_density_method 'not measured'
_exptl_crystal_description 'BLOCK             '
_exptl_crystal_F_000 1256
_exptl_crystal_size_max 0.20
_exptl_crystal_size_mid 0.12
_exptl_crystal_size_min 0.10
_refine_diff_density_max 0.345
_refine_diff_density_min -0.273
_refine_diff_density_rms 0.062
_refine_ls_extinction_coef 0.0004(3)
_refine_ls_extinction_expression Fc^*^=kFc[1+0.001xFc^2^\l^3^/sin(2\q)]^-1/4^
_refine_ls_extinction_method SHELXL
_refine_ls_goodness_of_fit_ref 1.001
_refine_ls_hydrogen_treatment mixed
_refine_ls_matrix_type full
_refine_ls_number_parameters 170
_refine_ls_number_reflns 2862
_refine_ls_number_restraints 0
_refine_ls_restrained_S_all 1.001
_refine_ls_R_factor_all 0.1170
_refine_ls_R_factor_gt 0.0543
_refine_ls_shift/su_max 0.000
_refine_ls_shift/su_mean 0.000
_refine_ls_structure_factor_coef Fsqd
_refine_ls_weighting_details 'calc w=1/[\s^2^(Fo^2^)+(0.0648P)^2^+0.1898P] where P=(Fo^2^+2Fc^2^)/3'
_refine_ls_weighting_scheme calc
_refine_ls_wR_factor_gt 0.1198
_refine_ls_wR_factor_ref 0.1469
_reflns_number_gt 1609
_reflns_number_total 2862
_reflns_threshold_expression >2sigma(I)
_cod_data_source_file b204179k.txt
_cod_data_source_block 2ni
_cod_depositor_comments
;
The following automatic conversions were performed:
'_symmetry_cell_setting' value 'Orthorhombic' changed to 'orthorhombic'
according to '/home/saulius/struct/CIF-dictionaries/cif_core.dic'
dictionary named 'cif_core.dic' version 2.4.1 from 2010-06-29.

Automatic conversion script
Id: cif_fix_enum 1527 2010-12-29 10:47:43Z saulius 
;
_cod_original_cell_volume 3264.7(9)
_cod_original_sg_symbol_H-M 'Pbca '
_cod_database_code 7011800

loop_
_symmetry_equiv_pos_as_xyz
'x, y, z'
'-x+1/2, -y, z+1/2'
'-x, y+1/2, -z+1/2'
'x+1/2, -y+1/2, -z'
'-x, -y, -z'
'x-1/2, y, -z-1/2'
'x, -y-1/2, z-1/2'
'-x-1/2, y-1/2, z'

loop_
_atom_site_label
_atom_site_type_symbol
_atom_site_fract_x
_atom_site_fract_y
_atom_site_fract_z
_atom_site_U_iso_or_equiv
_atom_site_adp_type
_atom_site_occupancy
_atom_site_symmetry_multiplicity
_atom_site_calc_flag
_atom_site_refinement_flags
_atom_site_disorder_assembly
_atom_site_disorder_group
Ni1 Ni 0.0000 0.5000 0.0000 0.0399(2) Uani 1 2 d S . .
P1 P -0.15505(13) 0.56003(8) 0.05999(4) 0.0444(3) Uani 1 1 d . . .
N1 N 0.1409(4) 0.5271(3) 0.05074(14) 0.0543(11) Uani 1 1 d . . .
N2 N 0.2311(4) 0.5219(3) 0.14566(14) 0.0513(11) Uani 1 1 d . . .
C1 C -0.1630(6) 0.4991(3) 0.12584(18) 0.0597(13) Uani 1 1 d . . .
H1A H -0.0703 0.5025 0.1435 0.072 Uiso 1 1 calc R . .
H1B H -0.2307 0.5303 0.1499 0.072 Uiso 1 1 calc R . .
C2 C -0.2059(7) 0.3983(4) 0.1208(3) 0.094(2) Uani 1 1 d . . .
H2A H -0.2078 0.3706 0.1570 0.112 Uiso 1 1 calc R . .
H2B H -0.1382 0.3664 0.0978 0.112 Uiso 1 1 calc R . .
H2C H -0.2988 0.3942 0.1042 0.112 Uiso 1 1 calc R . .
C3 C -0.3379(5) 0.5671(4) 0.03543(18) 0.0613(14) Uani 1 1 d . . .
H3A H -0.3391 0.6051 0.0022 0.074 Uiso 1 1 calc R . .
H3B H -0.3682 0.5055 0.0247 0.074 Uiso 1 1 calc R . .
C4 C -0.4469(6) 0.6059(4) 0.0760(2) 0.0845(19) Uani 1 1 d . . .
H4A H -0.5391 0.6065 0.0588 0.101 Uiso 1 1 calc R . .
H4B H -0.4205 0.6678 0.0861 0.101 Uiso 1 1 calc R . .
H4C H -0.4497 0.5680 0.1087 0.101 Uiso 1 1 calc R . .
C5 C -0.1040(6) 0.6761(3) 0.0809(2) 0.0686(16) Uani 1 1 d . . .
H5A H -0.1791 0.7020 0.1038 0.082 Uiso 1 1 calc R . .
H5B H -0.0185 0.6724 0.1035 0.082 Uiso 1 1 calc R . .
C6 C -0.0765(7) 0.7406(4) 0.0324(3) 0.108(2) Uani 1 1 d . . .
H6A H -0.0500 0.8004 0.0462 0.129 Uiso 1 1 calc R . .
H6B H -0.1614 0.7459 0.0104 0.129 Uiso 1 1 calc R . .
H6C H -0.0008 0.7162 0.0100 0.129 Uiso 1 1 calc R . .
C7 C 0.1857(5) 0.5181(3) 0.09613(19) 0.0470(12) Uani 1 1 d . . .
C8 C 0.3254(5) 0.4601(3) 0.17151(16) 0.0453(11) Uani 1 1 d . . .
C9 C 0.4187(5) 0.4981(4) 0.21117(17) 0.0525(12) Uani 1 1 d . . .
C10 C 0.5122(6) 0.4406(5) 0.23905(19) 0.0706(16) Uani 1 1 d . . .
H10 H 0.5747 0.4657 0.2650 0.085 Uiso 1 1 calc R . .
C11 C 0.5145(6) 0.3478(5) 0.2293(2) 0.0798(18) Uani 1 1 d . . .
H11 H 0.5804 0.3104 0.2475 0.096 Uiso 1 1 calc R . .
C12 C 0.4186(6) 0.3097(4) 0.1924(2) 0.0737(17) Uani 1 1 d . . .
H12 H 0.4181 0.2461 0.1869 0.088 Uiso 1 1 calc R . .
C13 C 0.3222(5) 0.3646(4) 0.16303(17) 0.0534(13) Uani 1 1 d . . .
C14 C 0.4141(6) 0.5990(4) 0.2238(2) 0.0756(17) Uani 1 1 d . . .
H14A H 0.3443 0.6282 0.2005 0.091 Uiso 1 1 calc R . .
H14B H 0.5060 0.6257 0.2168 0.091 Uiso 1 1 calc R . .
H14C H 0.3891 0.6079 0.2621 0.091 Uiso 1 1 calc R . .
C15 C 0.2176(6) 0.3202(4) 0.1240(2) 0.0743(17) Uani 1 1 d . . .
H15A H 0.1594 0.3671 0.1072 0.089 Uiso 1 1 calc R . .
H15B H 0.1583 0.2780 0.1444 0.089 Uiso 1 1 calc R . .
H15C H 0.2683 0.2872 0.0956 0.089 Uiso 1 1 calc R . .

loop_
_atom_site_aniso_label
_atom_site_aniso_U_11
_atom_site_aniso_U_22
_atom_site_aniso_U_33
_atom_site_aniso_U_23
_atom_site_aniso_U_13
_atom_site_aniso_U_12
Ni1 0.0382(4) 0.0522(4) 0.0293(4) 0.0006(4) -0.0033(4) 0.0027(5)
P1 0.0441(7) 0.0515(7) 0.0376(6) -0.0026(6) 0.0023(6) 0.0002(7)
N1 0.041(2) 0.084(3) 0.038(2) -0.0084(19) -0.0088(18) 0.009(2)
N2 0.048(2) 0.071(3) 0.0346(19) -0.0003(19) -0.0105(19) 0.002(2)
C1 0.054(3) 0.081(4) 0.044(3) 0.006(3) 0.004(2) -0.005(3)
C2 0.098(5) 0.087(5) 0.096(4) 0.030(4) 0.001(4) -0.019(4)
C3 0.042(3) 0.089(4) 0.053(3) 0.001(3) 0.000(3) 0.010(3)
C4 0.063(4) 0.114(5) 0.077(4) 0.005(4) 0.016(3) 0.016(4)
C5 0.070(4) 0.056(3) 0.080(4) -0.015(3) 0.011(3) -0.008(3)
C6 0.137(6) 0.065(4) 0.121(5) -0.003(4) 0.058(5) -0.017(4)
C7 0.031(2) 0.061(3) 0.050(3) -0.005(2) -0.001(2) -0.003(2)
C8 0.041(3) 0.064(3) 0.030(2) 0.002(2) 0.000(2) -0.003(3)
C9 0.047(3) 0.075(3) 0.035(2) 0.002(3) -0.003(2) -0.001(3)
C10 0.062(4) 0.110(5) 0.039(3) -0.003(3) -0.011(3) 0.012(4)
C11 0.076(4) 0.105(5) 0.058(3) 0.002(3) -0.014(3) 0.038(4)
C12 0.089(5) 0.076(4) 0.056(3) 0.010(3) 0.012(3) 0.021(4)
C13 0.060(3) 0.062(3) 0.039(2) 0.000(2) 0.003(2) -0.003(3)
C14 0.088(5) 0.080(4) 0.059(3) -0.009(3) -0.017(3) -0.016(4)
C15 0.101(5) 0.063(3) 0.060(3) 0.006(3) -0.013(3) -0.015(3)

loop_
_atom_type_symbol
_atom_type_description
_atom_type_scat_dispersion_real
_atom_type_scat_dispersion_imag
_atom_type_scat_source
C C 0.0033 0.0016 'International Tables Vol C Tables 4.2.6.8 and 6.1.1.4'
H H 0.0000 0.0000 'International Tables Vol C Tables 4.2.6.8 and 6.1.1.4'
N N 0.0061 0.0033 'International Tables Vol C Tables 4.2.6.8 and 6.1.1.4'
P P 0.1023 0.0942 'International Tables Vol C Tables 4.2.6.8 and 6.1.1.4'
Ni Ni 0.3393 1.1124 'International Tables Vol C Tables 4.2.6.8 and 6.1.1.4'

loop_
_geom_angle_atom_site_label_1
_geom_angle_atom_site_label_2
_geom_angle_atom_site_label_3
_geom_angle
_geom_angle_site_symmetry_1
_geom_angle_site_symmetry_3
_geom_angle_publ_flag
N1 Ni1 N1 180.00(15) 5_565 . ?
N1 Ni1 P1 87.53(12) 5_565 5_565 ?
N1 Ni1 P1 92.47(12) . 5_565 ?
N1 Ni1 P1 92.47(12) 5_565 . ?
N1 Ni1 P1 87.53(12) . . ?
P1 Ni1 P1 180.00(6) 5_565 . ?
C1 P1 C5 102.6(2) . . ?
C1 P1 C3 105.8(2) . . ?
C5 P1 C3 106.7(3) . . ?
C1 P1 Ni1 113.80(17) . . ?
C5 P1 Ni1 111.58(18) . . ?
C3 P1 Ni1 115.38(15) . . ?
C7 N1 Ni1 148.0(4) . . ?
C7 N2 C8 126.9(4) . . ?
C2 C1 P1 114.0(4) . . ?
C4 C3 P1 116.6(3) . . ?
C6 C5 P1 113.6(4) . . ?
N1 C7 N2 171.1(5) . . ?
C13 C8 N2 123.5(4) . . ?
C13 C8 C9 119.9(4) . . ?
N2 C8 C9 116.4(4) . . ?
C10 C9 C8 119.3(5) . . ?
C10 C9 C14 120.6(5) . . ?
C8 C9 C14 120.1(5) . . ?
C11 C10 C9 121.4(5) . . ?
C10 C11 C12 119.5(5) . . ?
C11 C12 C13 121.4(5) . . ?
C12 C13 C8 118.4(5) . . ?
C12 C13 C15 119.7(5) . . ?
C8 C13 C15 121.9(5) . . ?

loop_
_geom_bond_atom_site_label_1
_geom_bond_atom_site_label_2
_geom_bond_distance
_geom_bond_site_symmetry_2
_geom_bond_publ_flag
Ni1 N1 1.841(4) 5_565 ?
Ni1 N1 1.841(4) . ?
Ni1 P1 2.2255(12) 5_565 ?
Ni1 P1 2.2255(12) . ?
P1 C1 1.814(4) . ?
P1 C5 1.817(5) . ?
P1 C3 1.817(5) . ?
N1 C7 1.177(5) . ?
N2 C7 1.266(5) . ?
N2 C8 1.404(5) . ?
C1 C2 1.517(7) . ?
C3 C4 1.521(6) . ?
C5 C6 1.516(7) . ?
C8 C13 1.396(7) . ?
C8 C9 1.407(6) . ?
C9 C10 1.382(7) . ?
C9 C14 1.491(6) . ?
C10 C11 1.363(8) . ?
C11 C12 1.380(7) . ?
C12 C13 1.395(7) . ?
C13 C15 1.502(6) . ?
